data_7030934
loop_
_publ_author_name
'Hutchinson, Daniel J.'
'Hanton, Lyall R.'
'Moratti, Stephen C.'

_publ_section_title
;
 Tetratopic pyrimidine-hydrazone ligands modified with terminal
 hydroxymethyl and acryloyl arms and their Pb(ii), Zn(ii), Cu(ii) and
 Ag(i) complexes.
;
_journal_issue 22
_journal_name_full 'Dalton transactions (Cambridge, England : 2003)'
_journal_page_first 8205
_journal_page_last 8218
_journal_paper_doi 10.1039/c3dt53559b
_journal_volume 43
_journal_year 2014
_chemical_formula_moiety 'C54 H54 Cu3 F12 N18 O17 S4, 2(C F3 O3 S), 2(C2 H3 N), H2 O'
_chemical_formula_sum 'C60 H62 Cu3 F18 N20 O24 S6'
_chemical_formula_weight 2172.28
_chemical_name_systematic
;
 ?
;
_space_group_IT_number 2
_symmetry_cell_setting triclinic
_symmetry_space_group_name_Hall '-P 1'
_symmetry_space_group_name_H-M 'P -1'
_atom_sites_solution_hydrogens geom
_atom_sites_solution_primary direct
_atom_sites_solution_secondary difmap
_audit_creation_method SHELXL-97
_cell_angle_alpha 113.9013(11)
_cell_angle_beta 92.2282(9)
_cell_angle_gamma 105.8198(11)
_cell_formula_units_Z 2.00000
_cell_length_a 11.93796(15)
_cell_length_b 18.6842(2)
_cell_length_c 21.6335(2)
_cell_measurement_reflns_used 47395
_cell_measurement_temperature 100.01(10)
_cell_measurement_theta_max 76.3080
_cell_measurement_theta_min 4.1400
_cell_volume 4182.87(9)
_computing_cell_refinement
;
CrysAlisPro, Agilent Technologies,
Version 1.171.36.28 (release 01-02-2013 CrysAlis171 .NET)
(compiled Feb  1 2013,16:14:44)
;
_computing_data_collection
;
CrysAlisPro, Agilent Technologies,
Version 1.171.36.28 (release 01-02-2013 CrysAlis171 .NET)
(compiled Feb  1 2013,16:14:44)
;
_computing_data_reduction
;
CrysAlisPro, Agilent Technologies,
Version 1.171.36.28 (release 01-02-2013 CrysAlis171 .NET)
(compiled Feb  1 2013,16:14:44)
;
_computing_molecular_graphics 'Bruker SHELXTL'
_computing_publication_material 'Bruker SHELXTL'
_computing_structure_refinement 'SHELXL-97 (Sheldrick, 1997)'
_computing_structure_solution 'SIR97 (Altomare et al., 1999)'
_diffrn_ambient_temperature 100.01(10)
_diffrn_detector_area_resol_mean 5.1725
_diffrn_measured_fraction_theta_full 1.000
_diffrn_measured_fraction_theta_max 1.000
_diffrn_measurement_device_type 'SuperNova, Dual, Cu at zero, Atlas'
_diffrn_measurement_method '\w scans'
_diffrn_radiation_monochromator mirror
_diffrn_radiation_source 'SuperNova (Cu) X-ray Source'
_diffrn_radiation_type 'Cu K\a'
_diffrn_radiation_wavelength 1.5418
_diffrn_reflns_av_R_equivalents 0.0451
_diffrn_reflns_av_sigmaI/netI 0.0243
_diffrn_reflns_limit_h_max 13
_diffrn_reflns_limit_h_min -14
_diffrn_reflns_limit_k_max 22
_diffrn_reflns_limit_k_min -22
_diffrn_reflns_limit_l_max 25
_diffrn_reflns_limit_l_min -25
_diffrn_reflns_number 96122
_diffrn_reflns_theta_full 66.99
_diffrn_reflns_theta_max 66.99
_diffrn_reflns_theta_min 3.91
_exptl_absorpt_coefficient_mu 3.413
_exptl_absorpt_correction_T_max 0.783
_exptl_absorpt_correction_T_min 0.590
_exptl_absorpt_correction_type analytical
_exptl_absorpt_process_details
;
CrysAlisPro, Agilent Technologies,
Version 1.171.36.28 (release 01-02-2013 CrysAlis171 .NET)
(compiled Feb  1 2013,16:14:44)
Analytical numeric absorption correction using a multifaceted crystal
            model based on expressions derived by R.C. Clark & J.S. Reid.
(Clark, R. C. & Reid, J. S. (1995). Acta Cryst. A51, 887-897)
;
_exptl_crystal_colour 'dark green'
_exptl_crystal_density_diffrn 1.725
_exptl_crystal_density_method 'not measured'
_exptl_crystal_description plate
_exptl_crystal_F_000 2198
_exptl_crystal_size_max 0.3892
_exptl_crystal_size_mid 0.1447
_exptl_crystal_size_min 0.0735
_refine_diff_density_max 2.286
_refine_diff_density_min -1.221
_refine_diff_density_rms 0.126
_refine_ls_extinction_method none
_refine_ls_goodness_of_fit_ref 1.042
_refine_ls_hydrogen_treatment mixed
_refine_ls_matrix_type full
_refine_ls_number_parameters 1206
_refine_ls_number_reflns 14909
_refine_ls_number_restraints 2
_refine_ls_restrained_S_all 1.042
_refine_ls_R_factor_all 0.0901
_refine_ls_R_factor_gt 0.0838
_refine_ls_shift/su_max 0.001
_refine_ls_shift/su_mean 0.000
_refine_ls_structure_factor_coef Fsqd
_refine_ls_weighting_details 'calc w=1/[\s^2^(Fo^2^)+(0.1571P)^2^+10.6915P] where P=(Fo^2^+2Fc^2^)/3'
_refine_ls_weighting_scheme calc
_refine_ls_wR_factor_gt 0.2397
_refine_ls_wR_factor_ref 0.2487
_reflns_number_gt 13185
_reflns_number_total 14909
_reflns_threshold_expression >2\s(I)
_cod_data_source_file c3dt53559b2.cif
_cod_data_source_block 4(dh1211)
_cod_database_code 7030934

loop_
_symmetry_equiv_pos_as_xyz
'x, y, z'
'-x, -y, -z'

loop_
_atom_site_label
_atom_site_type_symbol
_atom_site_fract_x
_atom_site_fract_y
_atom_site_fract_z
_atom_site_U_iso_or_equiv
_atom_site_adp_type
_atom_site_occupancy
_atom_site_symmetry_multiplicity
_atom_site_calc_flag
_atom_site_refinement_flags
C1 C 1.1275(7) 0.2183(5) 1.1393(5) 0.078(2) Uani 1 1 d .
H1A H 1.1069 0.2001 1.0923 0.093 Uiso 1 1 calc R
H1B H 1.1854 0.2029 1.1560 0.093 Uiso 1 1 calc R
C2 C 1.0748(6) 0.2660(5) 1.1821(4) 0.0676(17) Uani 1 1 d .
H2 H 1.0962 0.2838 1.2290 0.081 Uiso 1 1 calc R
C3 C 0.9833(5) 0.2917(4) 1.1580(3) 0.0563(13) Uani 1 1 d .
C4 C 0.8233(5) 0.3418(4) 1.1867(3) 0.0562(14) Uani 1 1 d .
H4A H 0.7653 0.2916 1.1531 0.067 Uiso 1 1 calc R
H4B H 0.8490 0.3790 1.1654 0.067 Uiso 1 1 calc R
C5 C 0.7688(5) 0.3814(3) 1.2478(2) 0.0459(11) Uani 1 1 d .
C6 C 0.8222(5) 0.4057(3) 1.3147(3) 0.0500(12) Uani 1 1 d .
H6 H 0.8946 0.3986 1.3228 0.060 Uiso 1 1 calc R
C7 C 0.7669(5) 0.4405(3) 1.3686(3) 0.0526(13) Uani 1 1 d .
H7 H 0.8011 0.4560 1.4134 0.063 Uiso 1 1 calc R
C8 C 0.6606(5) 0.4520(3) 1.3559(2) 0.0476(12) Uani 1 1 d .
H8 H 0.6229 0.4763 1.3919 0.057 Uiso 1 1 calc R
C9 C 0.6111(5) 0.4266(3) 1.2884(2) 0.0440(11) Uani 1 1 d .
C10 C 0.4979(5) 0.4339(3) 1.2700(2) 0.0432(11) Uani 1 1 d .
H10 H 0.4573 0.4616 1.3025 0.052 Uiso 1 1 calc R
C11 C 0.2905(6) 0.4495(4) 1.2183(3) 0.0566(14) Uani 1 1 d .
H11A H 0.2598 0.4268 1.2491 0.085 Uiso 1 1 calc R
H11B H 0.2264 0.4488 1.1897 0.085 Uiso 1 1 calc R
H11C H 0.3410 0.5053 1.2443 0.085 Uiso 1 1 calc R
C12 C 0.3345(4) 0.3591(3) 1.1052(2) 0.0394(10) Uani 1 1 d .
C13 C 0.2380(4) 0.3552(3) 1.0662(2) 0.0412(10) Uani 1 1 d .
H13 H 0.1838 0.3813 1.0860 0.049 Uiso 1 1 calc R
C14 C 0.2249(4) 0.3106(3) 0.9960(2) 0.0390(10) Uani 1 1 d .
C15 C 0.3911(4) 0.2732(3) 1.0081(2) 0.0411(10) Uani 1 1 d .
C16 C 0.4685(5) 0.2219(4) 0.9790(2) 0.0499(13) Uani 1 1 d .
H16A H 0.4223 0.1701 0.9425 0.075 Uiso 1 1 calc R
H16B H 0.5041 0.2123 1.0143 0.075 Uiso 1 1 calc R
H16C H 0.5292 0.2502 0.9615 0.075 Uiso 1 1 calc R
C17 C 0.0404(6) 0.3411(5) 0.9729(3) 0.0641(17) Uani 1 1 d .
H17A H 0.0419 0.3788 0.9529 0.096 Uiso 1 1 calc R
H17B H 0.0537 0.3705 1.0220 0.096 Uiso 1 1 calc R
H17C H -0.0353 0.2991 0.9575 0.096 Uiso 1 1 calc R
C18 C 0.0531(4) 0.2454(3) 0.8365(3) 0.0436(10) Uani 1 1 d .
H18 H -0.0078 0.2685 0.8444 0.052 Uiso 1 1 calc R
C19 C 0.0694(4) 0.1946(3) 0.7679(3) 0.0420(10) Uani 1 1 d .
C20 C 0.0060(4) 0.1867(3) 0.7102(3) 0.0460(11) Uani 1 1 d .
H20 H -0.0549 0.2094 0.7128 0.055 Uiso 1 1 calc R
C21 C 0.0362(4) 0.1433(3) 0.6474(3) 0.0442(11) Uani 1 1 d .
C22 C 0.1737(4) 0.1137(3) 0.7019(2) 0.0429(10) Uani 1 1 d .
C23 C 0.2617(5) 0.0697(3) 0.6933(2) 0.0453(11) Uani 1 1 d .
C24 C 0.3356(5) 0.0741(4) 0.6458(3) 0.0554(13) Uani 1 1 d .
H24 H 0.3277 0.1036 0.6210 0.067 Uiso 1 1 calc R
C25 C 0.4212(6) 0.0346(4) 0.6352(4) 0.0657(16) Uani 1 1 d .
H25 H 0.4712 0.0377 0.6039 0.079 Uiso 1 1 calc R
C26 C 0.4302(6) -0.0100(4) 0.6726(4) 0.0658(16) Uani 1 1 d .
H26 H 0.4875 -0.0362 0.6665 0.079 Uiso 1 1 calc R
C27 C 0.3559(6) -0.0156(4) 0.7182(3) 0.0603(15) Uani 1 1 d .
H27 H 0.3623 -0.0462 0.7423 0.072 Uiso 1 1 calc R
C28 C 0.2712(5) 0.0241(3) 0.7287(3) 0.0516(12) Uani 1 1 d .
H28 H 0.2207 0.0201 0.7597 0.062 Uiso 1 1 calc R
C29 C -0.0147(4) 0.1365(3) 0.5817(3) 0.0455(11) Uani 1 1 d .
H29 H 0.0099 0.1075 0.5414 0.055 Uiso 1 1 calc R
C30 C -0.0969(5) 0.1228(3) 0.4559(2) 0.0461(11) Uani 1 1 d .
H30A H -0.1397 0.1244 0.4182 0.069 Uiso 1 1 calc R
H30B H -0.1096 0.0665 0.4476 0.069 Uiso 1 1 calc R
H30C H -0.0141 0.1497 0.4603 0.069 Uiso 1 1 calc R
C31 C -0.2306(4) 0.1961(3) 0.5203(2) 0.0385(10) Uani 1 1 d .
C32 C -0.2823(4) 0.2242(3) 0.5790(2) 0.0416(10) Uani 1 1 d .
H32 H -0.2541 0.2248 0.6199 0.050 Uiso 1 1 calc R
C33 C -0.3768(4) 0.2508(3) 0.5728(2) 0.0389(10) Uani 1 1 d .
C34 C -0.3605(4) 0.2245(3) 0.4605(2) 0.0383(9) Uani 1 1 d .
C35 C -0.4005(5) 0.2263(3) 0.3948(3) 0.0463(11) Uani 1 1 d .
H35A H -0.3803 0.2824 0.4011 0.069 Uiso 1 1 calc R
H35B H -0.4845 0.2008 0.3818 0.069 Uiso 1 1 calc R
H35C H -0.3622 0.1967 0.3594 0.069 Uiso 1 1 calc R
C36 C -0.4126(6) 0.2818(5) 0.6940(3) 0.0628(15) Uani 1 1 d .
H36A H -0.4098 0.3353 0.7278 0.094 Uiso 1 1 calc R
H36B H -0.3375 0.2737 0.6995 0.094 Uiso 1 1 calc R
H36C H -0.4728 0.2401 0.6999 0.094 Uiso 1 1 calc R
C37 C -0.6034(5) 0.3209(3) 0.6519(3) 0.0492(12) Uani 1 1 d .
H37 H -0.5916 0.3303 0.6976 0.059 Uiso 1 1 calc R
C38 C -0.7029(5) 0.3337(3) 0.6210(3) 0.0514(12) Uani 1 1 d .
C39 C -0.7925(5) 0.3535(4) 0.6562(4) 0.0603(14) Uani 1 1 d .
H39 H -0.7886 0.3633 0.7021 0.072 Uiso 1 1 calc R
C40 C -0.8874(6) 0.3582(4) 0.6220(4) 0.0705(18) Uani 1 1 d .
H40 H -0.9487 0.3716 0.6445 0.085 Uiso 1 1 calc R
C41 C -0.8911(5) 0.3429(4) 0.5537(4) 0.0650(16) Uani 1 1 d .
H41 H -0.9558 0.3449 0.5298 0.078 Uiso 1 1 calc R
C42 C -0.7993(5) 0.3249(3) 0.5211(3) 0.0548(13) Uani 1 1 d .
C43 C -0.7990(5) 0.3056(4) 0.4471(3) 0.0570(14) Uani 1 1 d .
H43A H -0.7499 0.3532 0.4423 0.068 Uiso 1 1 calc R
H43B H -0.7685 0.2599 0.4252 0.068 Uiso 1 1 calc R
C44 C -0.9424(7) 0.2415(4) 0.3473(4) 0.0709(19) Uani 1 1 d .
C45 C -1.0733(8) 0.2205(7) 0.3225(6) 0.110(4) Uani 1 1 d .
H45 H -1.1216 0.2429 0.3522 0.132 Uiso 1 1 calc R
C46 C -1.1159(9) 0.1701(8) 0.2582(7) 0.132(5) Uani 1 1 d .
H46A H -1.0666 0.1481 0.2290 0.158 Uiso 1 1 calc R
H46B H -1.1956 0.1561 0.2416 0.158 Uiso 1 1 calc R
C47 C 0.5007(14) 0.0814(7) 1.1234(6) 0.120(4) Uani 1 1 d .
C48 C 0.1802(10) 0.0401(10) 0.9642(7) 0.117(4) Uani 1 1 d .
C49 C -0.6702(6) 0.0363(4) 0.4498(3) 0.0575(14) Uani 1 1 d .
C50 C 0.5013(7) 0.4307(5) 0.8961(3) 0.077(2) Uani 1 1 d .
C51 C 0.9680(12) 0.4228(6) 0.7765(6) 0.108(3) Uani 1 1 d .
C52 C 0.8427(5) 0.4642(4) 0.5742(3) 0.0587(14) Uani 1 1 d .
C53 C 0.7263(5) 0.3961(3) 1.0496(2) 0.0449(11) Uani 1 1 d .
C54 C 0.7909(6) 0.4230(4) 1.0040(3) 0.0610(15) Uani 1 1 d .
H54A H 0.7925 0.3758 0.9639 0.092 Uiso 1 1 calc R
H54B H 0.8703 0.4561 1.0269 0.092 Uiso 1 1 calc R
H54C H 0.7531 0.4550 0.9907 0.092 Uiso 1 1 calc R
C55 C 0.4981(5) 0.1977(4) 0.8207(3) 0.0514(13) Uani 1 1 d .
C56 C 0.6131(6) 0.1941(7) 0.8046(4) 0.085(3) Uani 1 1 d .
H56A H 0.6619 0.2479 0.8117 0.128 Uiso 1 1 calc R
H56B H 0.6051 0.1559 0.7576 0.128 Uiso 1 1 calc R
H56C H 0.6488 0.1762 0.8338 0.128 Uiso 1 1 calc R
C57 C 0.8024(7) 0.0304(5) 0.7690(4) 0.0761(19) Uani 1 1 d .
C58 C 0.7918(12) -0.0570(6) 0.7438(5) 0.110(3) Uani 1 1 d .
H58A H 0.8431 -0.0705 0.7108 0.165 Uiso 1 1 calc R
H58B H 0.7116 -0.0900 0.7226 0.165 Uiso 1 1 calc R
H58C H 0.8137 -0.0679 0.7815 0.165 Uiso 1 1 calc R
C59 C 0.2374(6) 0.8255(5) 0.0380(4) 0.0706(17) Uani 1 1 d .
C60 C 0.2017(9) 0.8866(7) 0.0245(7) 0.109(3) Uani 1 1 d .
H60A H 0.2224 0.8850 -0.0184 0.163 Uiso 1 1 calc R
H60B H 0.2411 0.9404 0.0607 0.163 Uiso 1 1 calc R
H60C H 0.1178 0.8749 0.0221 0.163 Uiso 1 1 calc R
N1 N 0.6659(4) 0.3922(3) 1.23520(19) 0.0424(9) Uani 1 1 d .
N2 N 0.4582(4) 0.3988(2) 1.20511(19) 0.0403(8) Uani 1 1 d .
N3 N 0.3580(4) 0.4005(3) 1.1757(2) 0.0429(9) Uani 1 1 d .
N4 N 0.4135(4) 0.3196(3) 1.07647(19) 0.0408(9) Uani 1 1 d .
N5 N 0.3017(3) 0.2697(3) 0.9666(2) 0.0404(8) Uani 1 1 d .
N6 N 0.1329(4) 0.3030(3) 0.9518(2) 0.0421(9) Uani 1 1 d .
N7 N 0.1295(3) 0.2557(3) 0.8850(2) 0.0396(8) Uani 1 1 d .
N8 N 0.1567(3) 0.1595(2) 0.7651(2) 0.0403(8) Uani 1 1 d .
N9 N 0.1178(4) 0.1063(3) 0.6436(2) 0.0459(9) Uani 1 1 d .
N10 N -0.0932(4) 0.1707(2) 0.5806(2) 0.0411(9) Uani 1 1 d .
N11 N -0.1387(4) 0.1654(2) 0.51943(19) 0.0410(9) Uani 1 1 d .
N12 N -0.2703(4) 0.1966(2) 0.4616(2) 0.0405(8) Uani 1 1 d .
N13 N -0.4172(4) 0.2522(2) 0.5137(2) 0.0391(8) Uani 1 1 d .
N14 N -0.4393(4) 0.2764(3) 0.6261(2) 0.0450(9) Uani 1 1 d .
N15 N -0.5337(4) 0.2954(3) 0.6105(2) 0.0446(9) Uani 1 1 d .
N16 N -0.7043(4) 0.3216(3) 0.5553(2) 0.0471(10) Uani 1 1 d .
N17 N 0.6744(4) 0.3731(3) 1.08471(19) 0.0416(9) Uani 1 1 d .
N18 N 0.4082(4) 0.2005(3) 0.8342(2) 0.0424(9) Uani 1 1 d .
N19 N 0.8105(6) 0.0975(5) 0.7893(4) 0.090(2) Uani 1 1 d .
N20 N 0.2618(6) 0.7774(4) 0.0483(3) 0.0754(16) Uani 1 1 d .
O1 O 0.9622(4) 0.2866(4) 1.1015(2) 0.0778(14) Uani 1 1 d .
O2 O 0.9219(4) 0.3230(3) 1.20817(19) 0.0566(9) Uani 1 1 d .
O3 O -0.9213(4) 0.2838(3) 0.4160(3) 0.0714(13) Uani 1 1 d .
O4 O -0.8685(5) 0.2257(3) 0.3133(3) 0.0733(13) Uani 1 1 d .
O5 O -0.5362(4) 0.3519(3) 0.4624(2) 0.0496(9) Uani 1 1 d .
O6 O -0.6117(4) 0.2968(4) 0.3315(3) 0.0709(12) Uani 1 1 d D
O11 O 0.5417(4) 0.2247(2) 1.12889(18) 0.0545(9) Uani 1 1 d .
O12 O 0.3955(13) 0.1799(12) 1.1851(11) 0.303(12) Uani 1 1 d .
O13 O 0.5874(13) 0.2115(5) 1.2319(3) 0.213(7) Uani 1 1 d .
O21 O 0.1912(4) 0.0906(2) 0.8713(2) 0.0603(10) Uani 1 1 d .
O22 O 0.0684(5) 0.1350(3) 0.9546(3) 0.0804(14) Uani 1 1 d .
O23 O 0.0063(7) -0.0060(4) 0.8666(4) 0.119(2) Uani 1 1 d .
O31 O -0.6723(3) 0.1677(2) 0.4392(2) 0.0512(8) Uani 1 1 d .
O32 O -0.7527(5) 0.1452(3) 0.5321(3) 0.0835(16) Uani 1 1 d .
O33 O -0.8609(4) 0.0622(3) 0.4166(4) 0.0899(17) Uani 1 1 d .
O41 O 0.2884(5) 0.4296(3) 0.9034(3) 0.0847(16) Uani 1 1 d .
O42 O 0.3258(4) 0.3257(3) 0.8025(2) 0.0637(10) Uani 1 1 d .
O43 O 0.3842(5) 0.4671(3) 0.8185(2) 0.0712(12) Uani 1 1 d .
O51 O 0.8859(15) 0.3597(9) 0.8515(7) 0.262(10) Uani 1 1 d .
O52 O 0.9555(17) 0.5020(15) 0.8916(7) 0.46(2) Uani 1 1 d .
O53 O 0.7909(8) 0.4339(9) 0.8303(7) 0.190(6) Uani 1 1 d .
O61 O 0.6330(4) 0.4405(2) 0.60702(18) 0.0511(9) Uani 1 1 d .
O62 O 0.7560(4) 0.5804(2) 0.63594(19) 0.0620(11) Uani 1 1 d .
O63 O 0.6713(4) 0.4855(3) 0.51709(19) 0.0540(9) Uani 1 1 d .
F11 F 0.4671(8) 0.0361(4) 1.1584(4) 0.150(3) Uani 1 1 d .
F12 F 0.4408(15) 0.0509(4) 1.0674(4) 0.260(8) Uani 1 1 d .
F13 F 0.6022(17) 0.0788(12) 1.1142(10) 0.327(12) Uani 1 1 d .
F21 F 0.1151(6) 0.0163(5) 1.0027(4) 0.137(3) Uani 1 1 d .
F22 F 0.2286(10) -0.0138(7) 0.9291(6) 0.208(6) Uani 1 1 d .
F23 F 0.2695(7) 0.1123(7) 1.0086(5) 0.169(4) Uani 1 1 d .
F31 F -0.7188(4) -0.0145(2) 0.4781(2) 0.0779(11) Uani 1 1 d .
F32 F -0.6751(4) -0.0101(3) 0.3840(2) 0.0831(12) Uani 1 1 d .
F33 F -0.5598(3) 0.0732(2) 0.4800(2) 0.0696(9) Uani 1 1 d .
F41 F 0.4953(4) 0.3850(3) 0.9311(2) 0.0850(12) Uani 1 1 d .
F42 F 0.5764(4) 0.4119(5) 0.8528(3) 0.116(2) Uani 1 1 d .
F43 F 0.5479(6) 0.5090(3) 0.9403(2) 0.120(2) Uani 1 1 d .
F51 F 0.9102(10) 0.3567(6) 0.7206(4) 0.213(6) Uani 1 1 d .
F52 F 0.9835(10) 0.4837(5) 0.7610(5) 0.183(4) Uani 1 1 d .
F53 F 1.0754(7) 0.4243(11) 0.7876(5) 0.262(8) Uani 1 1 d .
F61 F 0.8895(4) 0.4653(4) 0.6311(3) 0.0999(16) Uani 1 1 d .
F62 F 0.8191(3) 0.3893(2) 0.5246(3) 0.0849(13) Uani 1 1 d .
F63 F 0.9250(3) 0.5148(2) 0.5580(2) 0.0720(10) Uani 1 1 d .
S1 S 0.5104(2) 0.18604(11) 1.17404(9) 0.0776(5) Uani 1 1 d .
S2 S 0.10192(16) 0.06763(11) 0.90852(9) 0.0687(4) Uani 1 1 d .
S3 S -0.74864(13) 0.10948(10) 0.45964(9) 0.0594(4) Uani 1 1 d .
S4 S 0.35843(15) 0.41142(9) 0.84987(8) 0.0594(4) Uani 1 1 d .
S5 S 0.89109(15) 0.42113(13) 0.84019(10) 0.0730(5) Uani 1 1 d .
S6 S 0.71093(12) 0.49639(7) 0.58530(6) 0.0439(3) Uani 1 1 d .
Cu1 Cu 0.55977(6) 0.35096(5) 1.14360(3) 0.0423(2) Uani 1 1 d .
Cu2 Cu 0.25434(6) 0.20562(4) 0.86136(3) 0.0398(2) Uani 1 1 d .
Cu3 Cu -0.55975(6) 0.29032(4) 0.51891(4) 0.0415(2) Uani 1 1 d .
H5A H -0.484(7) 0.387(5) 0.475(4) 0.06(2) Uiso 1 1 d .
H5B H -0.559(6) 0.330(4) 0.417(4) 0.06(2) Uiso 1 1 d .
H6A H -0.661(5) 0.250(3) 0.336(3) 0.037(13) Uiso 1 1 d D
H6B H -0.604(8) 0.258(4) 0.296(3) 0.11(3) Uiso 1 1 d D

loop_
_atom_site_aniso_label
_atom_site_aniso_U_11
_atom_site_aniso_U_22
_atom_site_aniso_U_33
_atom_site_aniso_U_23
_atom_site_aniso_U_13
_atom_site_aniso_U_12
C1 0.070(4) 0.110(6) 0.095(5) 0.073(5) 0.030(4) 0.046(4)
C2 0.056(3) 0.098(5) 0.072(4) 0.053(4) 0.020(3) 0.033(3)
C3 0.045(3) 0.077(4) 0.054(3) 0.035(3) 0.010(2) 0.020(3)
C4 0.053(3) 0.086(4) 0.038(3) 0.026(3) 0.006(2) 0.034(3)
C5 0.050(3) 0.054(3) 0.031(2) 0.018(2) 0.004(2) 0.013(2)
C6 0.054(3) 0.059(3) 0.031(2) 0.018(2) -0.001(2) 0.012(2)
C7 0.065(3) 0.052(3) 0.029(2) 0.014(2) -0.003(2) 0.007(2)
C8 0.064(3) 0.046(3) 0.025(2) 0.0099(19) 0.007(2) 0.013(2)
C9 0.060(3) 0.041(2) 0.026(2) 0.0123(18) 0.009(2) 0.012(2)
C10 0.057(3) 0.045(2) 0.028(2) 0.0142(19) 0.014(2) 0.019(2)
C11 0.068(4) 0.071(4) 0.038(3) 0.016(2) 0.020(2) 0.044(3)
C12 0.044(2) 0.046(2) 0.033(2) 0.0170(19) 0.0146(19) 0.020(2)
C13 0.040(2) 0.054(3) 0.038(2) 0.021(2) 0.0154(19) 0.024(2)
C14 0.038(2) 0.047(2) 0.039(2) 0.021(2) 0.0119(19) 0.021(2)
C15 0.040(2) 0.054(3) 0.029(2) 0.013(2) 0.0031(18) 0.021(2)
C16 0.050(3) 0.073(3) 0.026(2) 0.010(2) 0.0005(19) 0.036(3)
C17 0.056(3) 0.106(5) 0.053(3) 0.035(3) 0.022(3) 0.056(4)
C18 0.040(2) 0.049(3) 0.046(3) 0.022(2) 0.004(2) 0.020(2)
C19 0.039(2) 0.042(2) 0.042(3) 0.015(2) -0.0018(19) 0.0147(19)
C20 0.042(3) 0.048(3) 0.050(3) 0.020(2) -0.003(2) 0.020(2)
C21 0.041(2) 0.044(2) 0.042(3) 0.015(2) -0.006(2) 0.012(2)
C22 0.042(2) 0.042(2) 0.038(2) 0.011(2) -0.0042(19) 0.015(2)
C23 0.046(3) 0.044(2) 0.037(2) 0.006(2) -0.005(2) 0.021(2)
C24 0.054(3) 0.055(3) 0.055(3) 0.019(3) -0.003(2) 0.024(3)
C25 0.060(4) 0.074(4) 0.068(4) 0.024(3) 0.014(3) 0.038(3)
C26 0.066(4) 0.069(4) 0.070(4) 0.026(3) 0.007(3) 0.042(3)
C27 0.069(4) 0.055(3) 0.056(3) 0.019(3) -0.003(3) 0.030(3)
C28 0.060(3) 0.048(3) 0.041(3) 0.009(2) -0.002(2) 0.025(2)
C29 0.044(3) 0.046(3) 0.040(3) 0.013(2) -0.006(2) 0.017(2)
C30 0.053(3) 0.050(3) 0.034(2) 0.012(2) 0.001(2) 0.025(2)
C31 0.040(2) 0.036(2) 0.031(2) 0.0095(18) -0.0051(18) 0.0096(18)
C32 0.048(3) 0.043(2) 0.032(2) 0.0142(19) -0.0030(19) 0.015(2)
C33 0.043(2) 0.038(2) 0.031(2) 0.0119(18) 0.0003(18) 0.0119(19)
C34 0.043(2) 0.037(2) 0.034(2) 0.0137(18) 0.0013(18) 0.0143(19)
C35 0.051(3) 0.056(3) 0.036(2) 0.020(2) 0.001(2) 0.023(2)
C36 0.067(4) 0.088(4) 0.041(3) 0.027(3) 0.007(3) 0.039(3)
C37 0.054(3) 0.048(3) 0.046(3) 0.020(2) 0.012(2) 0.017(2)
C38 0.051(3) 0.041(3) 0.062(3) 0.020(2) 0.016(2) 0.018(2)
C39 0.053(3) 0.054(3) 0.071(4) 0.023(3) 0.017(3) 0.019(3)
C40 0.053(3) 0.059(4) 0.098(5) 0.026(3) 0.026(3) 0.027(3)
C41 0.049(3) 0.055(3) 0.089(5) 0.026(3) 0.004(3) 0.022(3)
C42 0.047(3) 0.040(3) 0.080(4) 0.028(3) 0.004(3) 0.015(2)
C43 0.047(3) 0.054(3) 0.077(4) 0.037(3) -0.003(3) 0.016(2)
C44 0.063(4) 0.067(4) 0.085(5) 0.048(4) -0.019(4) 0.005(3)
C45 0.064(5) 0.136(8) 0.141(9) 0.100(8) -0.025(5) -0.007(5)
C46 0.072(5) 0.168(11) 0.151(10) 0.114(9) -0.047(6) -0.031(6)
C47 0.184(12) 0.095(7) 0.088(7) 0.052(6) -0.016(7) 0.042(7)
C48 0.096(7) 0.204(13) 0.151(10) 0.148(11) 0.055(7) 0.083(8)
C49 0.060(3) 0.064(3) 0.056(3) 0.024(3) 0.014(3) 0.033(3)
C50 0.085(5) 0.069(4) 0.051(4) 0.016(3) 0.017(3) 0.002(4)
C51 0.148(10) 0.074(5) 0.099(7) 0.034(5) 0.049(7) 0.034(6)
C52 0.055(3) 0.058(3) 0.059(3) 0.024(3) 0.002(3) 0.013(3)
C53 0.049(3) 0.058(3) 0.032(2) 0.017(2) 0.009(2) 0.029(2)
C54 0.071(4) 0.077(4) 0.053(3) 0.036(3) 0.030(3) 0.038(3)
C55 0.048(3) 0.073(4) 0.035(2) 0.024(2) 0.000(2) 0.021(3)
C56 0.058(4) 0.158(8) 0.057(4) 0.054(5) 0.018(3) 0.047(5)
C57 0.077(5) 0.079(5) 0.071(4) 0.032(4) 0.017(4) 0.022(4)
C58 0.164(10) 0.076(5) 0.079(6) 0.030(4) 0.000(6) 0.031(6)
C59 0.055(4) 0.084(5) 0.073(4) 0.029(4) 0.017(3) 0.028(3)
C60 0.099(7) 0.112(7) 0.148(10) 0.074(7) 0.036(6) 0.052(6)
N1 0.050(2) 0.050(2) 0.0240(18) 0.0130(16) 0.0063(16) 0.0144(18)
N2 0.050(2) 0.042(2) 0.0290(19) 0.0141(16) 0.0109(16) 0.0172(17)
N3 0.050(2) 0.053(2) 0.0303(19) 0.0151(17) 0.0123(17) 0.0265(19)
N4 0.041(2) 0.057(2) 0.0274(18) 0.0150(17) 0.0089(15) 0.0242(18)
N5 0.039(2) 0.054(2) 0.0315(19) 0.0157(17) 0.0067(15) 0.0233(17)
N6 0.041(2) 0.059(2) 0.038(2) 0.0246(19) 0.0128(16) 0.0269(19)
N7 0.040(2) 0.048(2) 0.037(2) 0.0216(17) 0.0033(16) 0.0179(17)
N8 0.038(2) 0.041(2) 0.040(2) 0.0133(16) -0.0040(16) 0.0161(16)
N9 0.046(2) 0.050(2) 0.040(2) 0.0155(18) -0.0049(17) 0.0197(18)
N10 0.042(2) 0.041(2) 0.0333(19) 0.0122(16) -0.0072(16) 0.0118(17)
N11 0.044(2) 0.042(2) 0.0310(19) 0.0110(16) -0.0062(16) 0.0146(17)
N12 0.045(2) 0.042(2) 0.0328(19) 0.0113(16) 0.0000(16) 0.0181(17)
N13 0.044(2) 0.0390(19) 0.037(2) 0.0167(16) -0.0002(16) 0.0171(16)
N14 0.045(2) 0.053(2) 0.041(2) 0.0215(19) 0.0046(17) 0.0201(19)
N15 0.049(2) 0.045(2) 0.043(2) 0.0191(18) 0.0089(18) 0.0185(18)
N16 0.045(2) 0.043(2) 0.058(3) 0.023(2) 0.0087(19) 0.0182(18)
N17 0.046(2) 0.056(2) 0.0271(18) 0.0149(17) 0.0058(16) 0.0271(18)
N18 0.043(2) 0.053(2) 0.0306(19) 0.0145(17) 0.0021(16) 0.0192(18)
N19 0.084(4) 0.076(4) 0.109(5) 0.033(4) 0.034(4) 0.033(3)
N20 0.080(4) 0.085(4) 0.070(4) 0.028(3) 0.019(3) 0.046(3)
O1 0.074(3) 0.136(5) 0.055(3) 0.054(3) 0.026(2) 0.060(3)
O2 0.053(2) 0.084(3) 0.0419(19) 0.0307(19) 0.0078(16) 0.031(2)
O3 0.046(2) 0.089(3) 0.098(4) 0.060(3) 0.000(2) 0.019(2)
O4 0.069(3) 0.064(3) 0.080(3) 0.033(2) -0.015(3) 0.012(2)
O5 0.049(2) 0.050(2) 0.054(2) 0.0275(19) -0.0005(18) 0.0147(19)
O6 0.066(3) 0.098(4) 0.057(3) 0.037(3) 0.006(2) 0.032(3)
O11 0.076(3) 0.051(2) 0.0329(17) 0.0149(15) 0.0030(16) 0.0200(18)
O12 0.243(13) 0.51(3) 0.55(3) 0.47(3) 0.321(18) 0.299(17)
O13 0.398(17) 0.111(5) 0.049(3) 0.049(4) -0.068(6) -0.048(8)
O21 0.084(3) 0.052(2) 0.052(2) 0.0267(18) 0.012(2) 0.026(2)
O22 0.081(3) 0.084(3) 0.091(4) 0.046(3) 0.037(3) 0.034(3)
O23 0.121(5) 0.092(4) 0.118(5) 0.043(4) 0.006(4) -0.001(4)
O31 0.052(2) 0.0489(19) 0.053(2) 0.0233(17) -0.0022(16) 0.0161(16)
O32 0.113(4) 0.065(3) 0.088(3) 0.038(3) 0.057(3) 0.037(3)
O33 0.046(2) 0.070(3) 0.143(5) 0.038(3) 0.013(3) 0.017(2)
O41 0.106(4) 0.074(3) 0.105(4) 0.050(3) 0.071(3) 0.049(3)
O42 0.070(3) 0.052(2) 0.063(3) 0.0215(19) 0.011(2) 0.0148(19)
O43 0.098(3) 0.053(2) 0.063(3) 0.026(2) 0.029(2) 0.023(2)
O51 0.46(2) 0.363(17) 0.314(15) 0.311(15) 0.332(17) 0.365(18)
O52 0.285(19) 0.47(3) 0.146(10) -0.204(16) 0.066(12) -0.085(19)
O53 0.126(7) 0.366(17) 0.241(12) 0.228(13) 0.097(8) 0.162(10)
O61 0.068(2) 0.0463(19) 0.0374(18) 0.0150(15) 0.0179(16) 0.0195(17)
O62 0.100(3) 0.0425(19) 0.0351(18) 0.0105(15) 0.0120(19) 0.019(2)
O63 0.059(2) 0.061(2) 0.0391(19) 0.0206(17) 0.0062(16) 0.0170(18)
F11 0.229(8) 0.090(4) 0.131(5) 0.065(4) -0.031(5) 0.032(4)
F12 0.53(2) 0.060(3) 0.097(5) 0.016(3) -0.111(8) 0.005(6)
F13 0.43(2) 0.46(2) 0.42(2) 0.33(2) 0.31(2) 0.39(2)
F21 0.134(5) 0.203(7) 0.179(6) 0.156(6) 0.070(5) 0.090(5)
F22 0.264(10) 0.303(12) 0.297(12) 0.253(11) 0.190(10) 0.238(11)
F23 0.101(5) 0.300(12) 0.190(8) 0.190(9) 0.014(5) 0.060(6)
F31 0.085(3) 0.056(2) 0.091(3) 0.036(2) 0.007(2) 0.0146(19)
F32 0.079(3) 0.098(3) 0.064(2) 0.016(2) 0.0102(19) 0.045(2)
F33 0.060(2) 0.060(2) 0.086(3) 0.0289(19) 0.0014(18) 0.0193(16)
F41 0.101(3) 0.070(2) 0.066(2) 0.024(2) -0.001(2) 0.011(2)
F42 0.070(3) 0.184(6) 0.087(3) 0.053(4) 0.027(2) 0.035(3)
F43 0.166(5) 0.073(3) 0.061(2) 0.022(2) -0.008(3) -0.038(3)
F51 0.244(11) 0.174(8) 0.081(4) -0.007(5) 0.030(5) -0.049(7)
F52 0.270(11) 0.123(5) 0.191(8) 0.104(6) 0.131(8) 0.045(6)
F53 0.122(6) 0.60(2) 0.180(8) 0.213(12) 0.108(6) 0.206(11)
F61 0.077(3) 0.121(4) 0.123(4) 0.080(3) -0.010(3) 0.023(3)
F62 0.061(2) 0.051(2) 0.124(4) 0.015(2) 0.026(2) 0.0222(17)
F63 0.057(2) 0.066(2) 0.080(3) 0.0268(19) 0.0120(18) 0.0070(17)
S1 0.1216(16) 0.0662(10) 0.0607(10) 0.0337(8) 0.0385(10) 0.0405(10)
S2 0.0760(10) 0.0674(9) 0.0725(10) 0.0378(8) 0.0155(8) 0.0252(8)
S3 0.0479(7) 0.0619(8) 0.0752(10) 0.0357(7) 0.0112(6) 0.0177(6)
S4 0.0741(9) 0.0477(7) 0.0596(8) 0.0225(6) 0.0310(7) 0.0226(6)
S5 0.0542(8) 0.1007(13) 0.0853(12) 0.0533(10) 0.0170(8) 0.0350(8)
S6 0.0618(7) 0.0395(6) 0.0287(5) 0.0115(4) 0.0114(5) 0.0182(5)
Cu1 0.0437(4) 0.0612(5) 0.0218(3) 0.0129(3) 0.0067(3) 0.0242(3)
Cu2 0.0392(4) 0.0480(4) 0.0314(4) 0.0118(3) -0.0002(3) 0.0219(3)
Cu3 0.0437(4) 0.0439(4) 0.0430(4) 0.0210(3) 0.0049(3) 0.0199(3)

loop_
_atom_type_symbol
_atom_type_description
_atom_type_scat_dispersion_real
_atom_type_scat_dispersion_imag
_atom_type_scat_source
C C 0.0181 0.0091 'International Tables Vol C Tables 4.2.6.8 and 6.1.1.4'
H H 0.0000 0.0000 'International Tables Vol C Tables 4.2.6.8 and 6.1.1.4'
N N 0.0311 0.0180 'International Tables Vol C Tables 4.2.6.8 and 6.1.1.4'
O O 0.0492 0.0322 'International Tables Vol C Tables 4.2.6.8 and 6.1.1.4'
F F 0.0727 0.0534 'International Tables Vol C Tables 4.2.6.8 and 6.1.1.4'
S S 0.3331 0.5567 'International Tables Vol C Tables 4.2.6.8 and 6.1.1.4'
Cu Cu -1.9646 0.5888 'International Tables Vol C Tables 4.2.6.8 and 6.1.1.4'

loop_
_geom_angle_atom_site_label_1
_geom_angle_atom_site_label_2
_geom_angle_atom_site_label_3
_geom_angle
C2 C1 H1A 120.0
C2 C1 H1B 120.0
H1A C1 H1B 120.0
C1 C2 C3 121.7(7)
C1 C2 H2 119.1
C3 C2 H2 119.1
O1 C3 O2 122.3(5)
O1 C3 C2 126.1(6)
O2 C3 C2 111.5(5)
O2 C4 C5 109.3(4)
O2 C4 H4A 109.8
C5 C4 H4A 109.8
O2 C4 H4B 109.8
C5 C4 H4B 109.8
H4A C4 H4B 108.3
N1 C5 C6 121.2(5)
N1 C5 C4 116.7(4)
C6 C5 C4 122.1(5)
C7 C6 C5 119.4(5)
C7 C6 H6 120.3
C5 C6 H6 120.3
C6 C7 C8 119.7(5)
C6 C7 H7 120.2
C8 C7 H7 120.2
C7 C8 C9 118.6(5)
C7 C8 H8 120.7
C9 C8 H8 120.7
N1 C9 C8 121.5(5)
N1 C9 C10 116.0(4)
C8 C9 C10 122.4(5)
N2 C10 C9 114.5(4)
N2 C10 H10 122.7
C9 C10 H10 122.7
N3 C11 H11A 109.5
N3 C11 H11B 109.5
H11A C11 H11B 109.5
N3 C11 H11C 109.5
H11A C11 H11C 109.5
H11B C11 H11C 109.5
C13 C12 N4 121.9(4)
C13 C12 N3 123.2(4)
N4 C12 N3 115.0(4)
C12 C13 C14 116.9(4)
C12 C13 H13 121.6
C14 C13 H13 121.6
N6 C14 N5 115.8(4)
N6 C14 C13 122.2(4)
N5 C14 C13 122.0(4)
N5 C15 N4 123.3(4)
N5 C15 C16 119.6(4)
N4 C15 C16 117.1(4)
C15 C16 H16A 109.5
C15 C16 H16B 109.5
H16A C16 H16B 109.5
C15 C16 H16C 109.5
H16A C16 H16C 109.5
H16B C16 H16C 109.5
N6 C17 H17A 109.5
N6 C17 H17B 109.5
H17A C17 H17B 109.5
N6 C17 H17C 109.5
H17A C17 H17C 109.5
H17B C17 H17C 109.5
N7 C18 C19 114.5(4)
N7 C18 H18 122.8
C19 C18 H18 122.8
N8 C19 C20 122.3(5)
N8 C19 C18 115.7(4)
C20 C19 C18 121.9(5)
C19 C20 C21 117.4(5)
C19 C20 H20 121.3
C21 C20 H20 121.3
N9 C21 C20 121.0(4)
N9 C21 C29 114.9(5)
C20 C21 C29 124.1(5)
N9 C22 N8 124.5(4)
N9 C22 C23 115.3(4)
N8 C22 C23 120.2(4)
C28 C23 C24 119.8(5)
C28 C23 C22 123.0(5)
C24 C23 C22 117.2(5)
C25 C24 C23 120.4(6)
C25 C24 H24 119.8
C23 C24 H24 119.8
C24 C25 C26 118.5(6)
C24 C25 H25 120.8
C26 C25 H25 120.8
C27 C26 C25 121.0(6)
C27 C26 H26 119.5
C25 C26 H26 119.5
C26 C27 C28 120.1(6)
C26 C27 H27 119.9
C28 C27 H27 119.9
C23 C28 C27 120.0(6)
C23 C28 H28 120.0
C27 C28 H28 120.0
N10 C29 C21 119.2(5)
N10 C29 H29 120.4
C21 C29 H29 120.4
N11 C30 H30A 109.5
N11 C30 H30B 109.5
H30A C30 H30B 109.5
N11 C30 H30C 109.5
H30A C30 H30C 109.5
H30B C30 H30C 109.5
N12 C31 N11 116.5(4)
N12 C31 C32 121.6(4)
N11 C31 C32 121.9(4)
C33 C32 C31 116.5(4)
C33 C32 H32 121.7
C31 C32 H32 121.7
N13 C33 C32 122.4(4)
N13 C33 N14 115.5(4)
C32 C33 N14 122.1(4)
N12 C34 N13 125.3(4)
N12 C34 C35 116.5(4)
N13 C34 C35 118.2(4)
C34 C35 H35A 109.5
C34 C35 H35B 109.5
H35A C35 H35B 109.5
C34 C35 H35C 109.5
H35A C35 H35C 109.5
H35B C35 H35C 109.5
N14 C36 H36A 109.5
N14 C36 H36B 109.5
H36A C36 H36B 109.5
N14 C36 H36C 109.5
H36A C36 H36C 109.5
H36B C36 H36C 109.5
N15 C37 C38 114.3(5)
N15 C37 H37 122.8
C38 C37 H37 122.8
N16 C38 C39 122.1(6)
N16 C38 C37 115.8(5)
C39 C38 C37 122.1(6)
C40 C39 C38 118.5(7)
C40 C39 H39 120.7
C38 C39 H39 120.7
C39 C40 C41 119.5(6)
C39 C40 H40 120.3
C41 C40 H40 120.3
C42 C41 C40 120.0(6)
C42 C41 H41 120.0
C40 C41 H41 120.0
N16 C42 C41 120.6(6)
N16 C42 C43 116.6(5)
C41 C42 C43 122.8(6)
O3 C43 C42 106.7(5)
O3 C43 H43A 110.4
C42 C43 H43A 110.4
O3 C43 H43B 110.4
C42 C43 H43B 110.4
H43A C43 H43B 108.6
O4 C44 O3 124.3(6)
O4 C44 C45 127.6(8)
O3 C44 C45 108.0(8)
C46 C45 C44 118.1(12)
C46 C45 H45 121.0
C44 C45 H45 121.0
C45 C46 H46A 120.0
C45 C46 H46B 120.0
H46A C46 H46B 120.0
F12 C47 F13 106.9(16)
F12 C47 F11 112.3(11)
F13 C47 F11 104.3(11)
F12 C47 S1 114.1(9)
F13 C47 S1 108.1(13)
F11 C47 S1 110.6(9)
F21 C48 F22 111.8(10)
F21 C48 F23 106.1(11)
F22 C48 F23 108.5(10)
F21 C48 S2 113.0(7)
F22 C48 S2 110.5(9)
F23 C48 S2 106.5(7)
F33 C49 F32 109.6(5)
F33 C49 F31 106.6(5)
F32 C49 F31 107.3(5)
F33 C49 S3 111.7(4)
F32 C49 S3 110.1(4)
F31 C49 S3 111.2(4)
F43 C50 F42 107.7(6)
F43 C50 F41 107.7(6)
F42 C50 F41 106.9(7)
F43 C50 S4 111.5(7)
F42 C50 S4 110.5(5)
F41 C50 S4 112.2(5)
F52 C51 F53 100.5(11)
F52 C51 F51 106.0(11)
F53 C51 F51 109.8(12)
F52 C51 S5 118.7(8)
F53 C51 S5 114.5(9)
F51 C51 S5 106.8(8)
F62 C52 F61 108.4(6)
F62 C52 F63 107.5(5)
F61 C52 F63 107.2(5)
F62 C52 S6 111.4(4)
F61 C52 S6 111.5(5)
F63 C52 S6 110.6(4)
N17 C53 C54 178.6(6)
C53 C54 H54A 109.5
C53 C54 H54B 109.5
H54A C54 H54B 109.5
C53 C54 H54C 109.5
H54A C54 H54C 109.5
H54B C54 H54C 109.5
N18 C55 C56 179.1(6)
C55 C56 H56A 109.5
C55 C56 H56B 109.5
H56A C56 H56B 109.5
C55 C56 H56C 109.5
H56A C56 H56C 109.5
H56B C56 H56C 109.5
N19 C57 C58 178.9(9)
C57 C58 H58A 109.5
C57 C58 H58B 109.5
H58A C58 H58B 109.5
C57 C58 H58C 109.5
H58A C58 H58C 109.5
H58B C58 H58C 109.5
N20 C59 C60 178.1(9)
C59 C60 H60A 109.5
C59 C60 H60B 109.5
H60A C60 H60B 109.5
C59 C60 H60C 109.5
H60A C60 H60C 109.5
H60B C60 H60C 109.5
C5 N1 C9 119.6(4)
C5 N1 Cu1 129.3(3)
C9 N1 Cu1 110.7(3)
C10 N2 N3 125.2(4)
C10 N2 Cu1 117.6(4)
N3 N2 Cu1 116.7(3)
N2 N3 C12 114.6(4)
N2 N3 C11 119.4(4)
C12 N3 C11 125.8(4)
C15 N4 C12 117.9(4)
C15 N4 Cu1 128.6(3)
C12 N4 Cu1 113.1(3)
C15 N5 C14 117.9(4)
C15 N5 Cu2 129.6(3)
C14 N5 Cu2 112.5(3)
N7 N6 C14 115.6(4)
N7 N6 C17 119.9(4)
C14 N6 C17 124.4(4)
C18 N7 N6 123.9(4)
C18 N7 Cu2 118.6(4)
N6 N7 Cu2 117.4(3)
C22 N8 C19 116.0(4)
C22 N8 Cu2 132.7(3)
C19 N8 Cu2 110.4(3)
C21 N9 C22 118.6(4)
C29 N10 N11 118.9(4)
N10 N11 C31 116.1(4)
N10 N11 C30 121.2(4)
C31 N11 C30 122.5(4)
C34 N12 C31 117.8(4)
C34 N13 C33 116.3(4)
C34 N13 Cu3 130.2(3)
C33 N13 Cu3 113.4(3)
N15 N14 C33 114.7(4)
N15 N14 C36 119.3(4)
C33 N14 C36 126.0(4)
C37 N15 N14 125.3(5)
C37 N15 Cu3 118.1(4)
N14 N15 Cu3 116.5(3)
C38 N16 C42 119.2(5)
C38 N16 Cu3 111.4(4)
C42 N16 Cu3 129.1(4)
C53 N17 Cu1 165.3(4)
C55 N18 Cu2 177.7(4)
C3 O2 C4 114.8(4)
C44 O3 C43 113.9(6)
Cu3 O5 H5A 115(6)
Cu3 O5 H5B 125(5)
H5A O5 H5B 113(7)
H6A O6 H6B 80(5)
S1 O11 Cu1 130.1(2)
S2 O21 Cu2 128.7(3)
S3 O31 Cu3 119.7(2)
O13 S1 O12 113.2(10)
O13 S1 O11 118.4(5)
O12 S1 O11 111.2(5)
O13 S1 C47 105.8(6)
O12 S1 C47 102.5(10)
O11 S1 C47 103.7(4)
O22 S2 O21 113.8(3)
O22 S2 O23 115.7(4)
O21 S2 O23 113.8(4)
O22 S2 C48 103.9(5)
O21 S2 C48 102.3(4)
O23 S2 C48 105.4(6)
O33 S3 O32 114.7(4)
O33 S3 O31 115.6(3)
O32 S3 O31 112.3(3)
O33 S3 C49 105.6(3)
O32 S3 C49 103.6(3)
O31 S3 C49 103.4(3)
O43 S4 O42 114.4(3)
O43 S4 O41 116.3(3)
O42 S4 O41 114.5(3)
O43 S4 C50 103.0(3)
O42 S4 C50 103.4(3)
O41 S4 C50 102.7(4)
O51 S5 O53 116.7(9)
O51 S5 O52 119.4(16)
O53 S5 O52 98.4(13)
O51 S5 C51 112.1(5)
O53 S5 C51 110.2(6)
O52 S5 C51 98.0(9)
O62 S6 O61 115.2(2)
O62 S6 O63 115.1(2)
O61 S6 O63 114.3(2)
O62 S6 C52 103.0(3)
O61 S6 C52 105.0(3)
O63 S6 C52 102.1(3)
N2 Cu1 N17 142.86(18)
N2 Cu1 N4 78.90(16)
N17 Cu1 N4 96.24(16)
N2 Cu1 N1 80.84(17)
N17 Cu1 N1 102.60(17)
N4 Cu1 N1 159.26(16)
N2 Cu1 O11 112.17(16)
N17 Cu1 O11 104.94(16)
N4 Cu1 O11 95.62(17)
N1 Cu1 O11 87.90(16)
N7 Cu2 N18 154.84(18)
N7 Cu2 N8 80.20(16)
N18 Cu2 N8 98.50(16)
N7 Cu2 N5 78.62(16)
N18 Cu2 N5 100.98(16)
N8 Cu2 N5 158.80(16)
N7 Cu2 O21 104.63(18)
N18 Cu2 O21 100.53(18)
N8 Cu2 O21 94.69(17)
N5 Cu2 O21 89.91(17)
N15 Cu3 O5 146.56(19)
N15 Cu3 N13 79.72(17)
O5 Cu3 N13 103.13(17)
N15 Cu3 N16 79.99(18)
O5 Cu3 N16 96.33(17)
N13 Cu3 N16 159.19(17)
N15 Cu3 O31 114.36(16)
O5 Cu3 O31 98.93(17)
N13 Cu3 O31 91.96(15)
N16 Cu3 O31 92.22(17)

loop_
_geom_bond_atom_site_label_1
_geom_bond_atom_site_label_2
_geom_bond_distance
C1 C2 1.315(11)
C1 H1A 0.9300
C1 H1B 0.9300
C2 C3 1.464(9)
C2 H2 0.9300
C3 O1 1.196(7)
C3 O2 1.357(7)
C4 O2 1.428(7)
C4 C5 1.503(7)
C4 H4A 0.9700
C4 H4B 0.9700
C5 N1 1.334(7)
C5 C6 1.394(7)
C6 C7 1.378(8)
C6 H6 0.9300
C7 C8 1.379(9)
C7 H7 0.9300
C8 C9 1.389(7)
C8 H8 0.9300
C9 N1 1.361(6)
C9 C10 1.449(8)
C10 N2 1.289(6)
C10 H10 0.9300
C11 N3 1.453(6)
C11 H11A 0.9600
C11 H11B 0.9600
C11 H11C 0.9600
C12 C13 1.369(7)
C12 N4 1.369(6)
C12 N3 1.377(6)
C13 C14 1.383(7)
C13 H13 0.9300
C14 N6 1.365(6)
C14 N5 1.365(6)
C15 N5 1.336(6)
C15 N4 1.348(6)
C15 C16 1.487(7)
C16 H16A 0.9600
C16 H16B 0.9600
C16 H16C 0.9600
C17 N6 1.462(6)
C17 H17A 0.9600
C17 H17B 0.9600
C17 H17C 0.9600
C18 N7 1.279(6)
C18 C19 1.458(7)
C18 H18 0.9300
C19 N8 1.365(6)
C19 C20 1.367(7)
C20 C21 1.393(8)
C20 H20 0.9300
C21 N9 1.327(7)
C21 C29 1.467(7)
C22 N9 1.340(6)
C22 N8 1.345(7)
C22 C23 1.475(7)
C23 C28 1.378(8)
C23 C24 1.394(8)
C24 C25 1.390(8)
C24 H24 0.9300
C25 C26 1.395(10)
C25 H25 0.9300
C26 C27 1.369(10)
C26 H26 0.9300
C27 C28 1.384(8)
C27 H27 0.9300
C28 H28 0.9300
C29 N10 1.275(7)
C29 H29 0.9300
C30 N11 1.469(6)
C30 H30A 0.9600
C30 H30B 0.9600
C30 H30C 0.9600
C31 N12 1.344(6)
C31 N11 1.367(6)
C31 C32 1.402(7)
C32 C33 1.372(7)
C32 H32 0.9300
C33 N13 1.362(6)
C33 N14 1.389(6)
C34 N12 1.321(6)
C34 N13 1.349(6)
C34 C35 1.497(6)
C35 H35A 0.9600
C35 H35B 0.9600
C35 H35C 0.9600
C36 N14 1.447(7)
C36 H36A 0.9600
C36 H36B 0.9600
C36 H36C 0.9600
C37 N15 1.284(7)
C37 C38 1.462(8)
C37 H37 0.9300
C38 N16 1.346(8)
C38 C39 1.383(8)
C39 C40 1.372(10)
C39 H39 0.9300
C40 C41 1.383(11)
C40 H40 0.9300
C41 C42 1.371(9)
C41 H41 0.9300
C42 N16 1.358(7)
C42 C43 1.491(9)
C43 O3 1.459(7)
C43 H43A 0.9700
C43 H43B 0.9700
C44 O4 1.192(10)
C44 O3 1.345(10)
C44 C45 1.522(11)
C45 C46 1.304(17)
C45 H45 0.9300
C46 H46A 0.9300
C46 H46B 0.9300
C47 F12 1.206(13)
C47 F13 1.246(19)
C47 F11 1.345(12)
C47 S1 1.780(12)
C48 F21 1.288(10)
C48 F22 1.288(14)
C48 F23 1.402(17)
C48 S2 1.807(9)
C49 F33 1.309(7)
C49 F32 1.323(7)
C49 F31 1.346(8)
C49 S3 1.808(6)
C50 F43 1.322(8)
C50 F42 1.332(9)
C50 F41 1.342(9)
C50 S4 1.811(9)
C51 F52 1.281(12)
C51 F53 1.285(15)
C51 F51 1.313(13)
C51 S5 1.691(10)
C52 F62 1.317(7)
C52 F61 1.321(8)
C52 F63 1.330(7)
C52 S6 1.823(7)
C53 N17 1.140(7)
C53 C54 1.440(8)
C54 H54A 0.9600
C54 H54B 0.9600
C54 H54C 0.9600
C55 N18 1.132(7)
C55 C56 1.441(9)
C56 H56A 0.9600
C56 H56B 0.9600
C56 H56C 0.9600
C57 N19 1.123(10)
C57 C58 1.463(12)
C58 H58A 0.9600
C58 H58B 0.9600
C58 H58C 0.9600
C59 N20 1.116(10)
C59 C60 1.448(12)
C60 H60A 0.9600
C60 H60B 0.9600
C60 H60C 0.9600
N1 Cu1 2.040(4)
N2 N3 1.348(6)
N2 Cu1 1.947(4)
N4 Cu1 2.014(4)
N5 Cu2 2.064(4)
N6 N7 1.346(6)
N7 Cu2 1.947(4)
N8 Cu2 2.061(4)
N10 N11 1.365(5)
N13 Cu3 2.006(4)
N14 N15 1.342(6)
N15 Cu3 1.952(4)
N16 Cu3 2.055(4)
N17 Cu1 1.980(4)
N18 Cu2 1.965(4)
O5 Cu3 1.971(4)
O5 H5A 0.72(8)
O5 H5B 0.90(8)
O6 H6A 0.95(5)
O6 H6B 0.85(5)
O11 S1 1.438(4)
O11 Cu1 2.196(4)
O12 S1 1.384(9)
O13 S1 1.352(8)
O21 S2 1.438(5)
O21 Cu2 2.176(4)
O22 S2 1.424(6)
O23 S2 1.439(7)
O31 S3 1.446(4)
O31 Cu3 2.229(4)
O32 S3 1.442(5)
O33 S3 1.427(6)
O41 S4 1.438(5)
O42 S4 1.437(4)
O43 S4 1.432(5)
O51 S5 1.253(8)
O52 S5 1.431(14)
O53 S5 1.308(7)
O61 S6 1.441(4)
O62 S6 1.434(4)
O63 S6 1.447(4)
